data_1566223
loop_
_publ_author_name
'Vladislav V. Gurzhiy'
'Alina R. Izatulina'
'Maria G. Krzhizhanovskaya'
'Mikhail N. Murashko'
'Dar-ya V. Spiridonova'
'Vladimir V. Shilovskikh'
'Sergey V. Krivovichev'

_publ_section_title
;
 Thermal behavior of uranyl selenite minerals derriksite and
 demesmaekerite
;
_journal_name_full 'Journal of GeoSciences'
_journal_page_first 249
_journal_page_last 259
_journal_paper_doi 10.3190/jgeosci.315
_journal_volume 65
_journal_year 2020
_chemical_formula_moiety 'Cu5 H10 O30 Pb2 Se6 U2'
_chemical_formula_sum 'Cu5 H10 O30 Pb2 Se6 U2'
_chemical_formula_weight 2171.98
_space_group_crystal_system triclinic
_space_group_IT_number 2
_space_group_name_Hall '-P 1'
_space_group_name_H-M_alt 'P -1'
_atom_sites_solution_hydrogens difmap
_cell_angle_alpha 88.671(3)
_cell_angle_beta 79.718(4)
_cell_angle_gamma 89.932(3)
_cell_formula_units_Z 1
_cell_length_a 5.6660(3)
_cell_length_b 10.0840(4)
_cell_length_c 11.9746(5)
_cell_measurement_reflns_used 2755
_cell_measurement_temperature 333(2)
_cell_measurement_theta_max 30.2200
_cell_measurement_theta_min 3.6560
_cell_volume 673.01(5)
_computing_cell_refinement 'CrysAlisPro 1.171.39.44a (Rigaku OD, 2018)'
_computing_data_collection 'CrysAlisPro 1.171.39.44a (Rigaku OD, 2018)'
_computing_data_reduction 'CrysAlisPro 1.171.39.44a (Rigaku OD, 2018)'
_computing_molecular_graphics 'Olex2 1.3 (Dolomanov et al., 2009)'
_computing_publication_material 'Olex2 1.3 (Dolomanov et al., 2009)'
_computing_structure_refinement 'SHELXL 2018/3 (Sheldrick, 2015)'
_computing_structure_solution 'SHELXT 2018/3 (Sheldrick, 2015)'
_diffrn_ambient_environment air
_diffrn_ambient_temperature 333(3)
_diffrn_detector 'CCD plate'
_diffrn_detector_area_resol_mean 10.3829
_diffrn_detector_type Atlas
_diffrn_measured_fraction_theta_full 0.995
_diffrn_measured_fraction_theta_max 0.995
_diffrn_measurement_details
;
List of Runs (angles in degrees, time in seconds):

  # Type    Start    End  Width  t~exp~   \w     \q     \k     \f   Frames
--------------------------------------------------------------------------
  1  \w    -26.00   1.00   1.00   22.50    --  -15.14 -77.00-150.00   27
  2  \w    -40.00  17.00   1.00   22.50    --  -15.14 -77.00 -30.00   57
  3  \w     39.00 102.00   1.00   22.50    --   16.86 178.00  60.00   63
  4  \w     -2.00  93.00   1.00   22.50    --   16.86  38.00-120.00   95
  5  \w    -57.00  41.00   1.00   22.50    --   16.86 -57.00  90.00   98
;
_diffrn_measurement_device 'four-circle diffractometer'
_diffrn_measurement_device_type 'SuperNova, Dual, Cu at home/near, Atlas'
_diffrn_measurement_method '\w scans'
_diffrn_orient_matrix_type 'CrysAlisPro convention (1999,Acta A55,543-557)'
_diffrn_orient_matrix_UB_11 -0.0796627000
_diffrn_orient_matrix_UB_12 -0.0257696000
_diffrn_orient_matrix_UB_13 -0.0336041000
_diffrn_orient_matrix_UB_21 0.0881076000
_diffrn_orient_matrix_UB_22 0.0104833000
_diffrn_orient_matrix_UB_23 -0.0494876000
_diffrn_orient_matrix_UB_31 0.0455892000
_diffrn_orient_matrix_UB_32 -0.0646250000
_diffrn_orient_matrix_UB_33 0.0069190000
_diffrn_radiation_monochromator mirror
_diffrn_radiation_probe x-ray
_diffrn_radiation_type 'Mo K\a'
_diffrn_radiation_wavelength 0.71073
_diffrn_reflns_av_R_equivalents 0.0359
_diffrn_reflns_av_unetI/netI 0.0616
_diffrn_reflns_Laue_measured_fraction_full 0.995
_diffrn_reflns_Laue_measured_fraction_max 0.995
_diffrn_reflns_limit_h_max 7
_diffrn_reflns_limit_h_min -7
_diffrn_reflns_limit_k_max 13
_diffrn_reflns_limit_k_min -13
_diffrn_reflns_limit_l_max 14
_diffrn_reflns_limit_l_min -15
_diffrn_reflns_number 5544
_diffrn_reflns_point_group_measured_fraction_full 0.995
_diffrn_reflns_point_group_measured_fraction_max 0.995
_diffrn_reflns_theta_full 25.242
_diffrn_reflns_theta_max 27.493
_diffrn_reflns_theta_min 3.459
_diffrn_source 'micro-focus sealed X-ray tube'
_diffrn_source_type 'SuperNova (Mo) X-ray Source'
_exptl_absorpt_coefficient_mu 36.544
_exptl_absorpt_correction_T_max 0.267
_exptl_absorpt_correction_T_min 0.076
_exptl_absorpt_correction_type analytical
_exptl_absorpt_process_details
;
CrysAlisPro 1.171.39.44a (Rigaku Oxford Diffraction, 2018)
Analytical numeric absorption correction using a multifaceted crystal
			model based on expressions derived by R.C. Clark & J.S. Reid.
(Clark, R. C. & Reid, J. S. (1995). Acta Cryst. A51, 887-897)
Empirical absorption correction using spherical harmonics,
 implemented in SCALE3 ABSPACK scaling algorithm.
;
_exptl_crystal_colour brown
_exptl_crystal_density_diffrn 5.359
_exptl_crystal_description prism
_exptl_crystal_F_000 947
_exptl_crystal_size_max 0.12
_exptl_crystal_size_mid 0.063
_exptl_crystal_size_min 0.055
_refine_diff_density_max 2.105
_refine_diff_density_min -2.086
_refine_diff_density_rms 0.364
_refine_ls_extinction_coef .
_refine_ls_extinction_method none
_refine_ls_goodness_of_fit_ref 1.038
_refine_ls_hydrogen_treatment mixed
_refine_ls_matrix_type full
_refine_ls_number_parameters 209
_refine_ls_number_reflns 3077
_refine_ls_number_restraints 5
_refine_ls_restrained_S_all 1.037
_refine_ls_R_factor_all 0.0456
_refine_ls_R_factor_gt 0.0345
_refine_ls_shift/su_max 0.000
_refine_ls_shift/su_mean 0.000
_refine_ls_structure_factor_coef Fsqd
_refine_ls_weighting_details 'w=1/[\s^2^(Fo^2^)+(0.0202P)^2^] where P=(Fo^2^+2Fc^2^)/3'
_refine_ls_weighting_scheme calc
_refine_ls_wR_factor_gt 0.0645
_refine_ls_wR_factor_ref 0.0703
_reflns_Friedel_coverage 0.000
_reflns_Friedel_fraction_full .
_reflns_Friedel_fraction_max .
_reflns_number_gt 2594
_reflns_number_total 3077
_reflns_threshold_expression 'I > 2\s(I)'
_cod_data_source_file Demesmaekerite_SN_60C_last.cif
_cod_data_source_block demesmaekerite_sn_60C
_cod_original_cell_volume 673.00(5)
_cod_database_code 1566223
_chemical_oxdiff_formula 'Pb2 Cu5 U2 Se6 O30'
_shelx_space_group_comment
;
The symmetry employed for this shelxl refinement is uniquely defined
by the following loop, which should always be used as a source of
symmetry information in preference to the above space-group names.
They are only intended as comments.
;
_reflns_odcompleteness_completeness 99.71
_reflns_odcompleteness_iscentric 1
_reflns_odcompleteness_theta 28.51
_olex2_refinement_description
;
1. Fixed Uiso
 At 1.5 times of:
  All O(H) groups, All O(H,H) groups
2. Restrained distances
 O14-H14
 0.95 with sigma of 0.02
 O13-H13
 0.95 with sigma of 0.02
 O12-H12
 0.95 with sigma of 0.02
 H15A-O5_$3
 2 with sigma of 0.02
 O9_$2-H13
 2 with sigma of 0.02
3. Uiso/Uaniso restraints and constraints
Uanis(O6) = Uanis(O7)
4.a Rotating group:
 O15(H15A,H15B)
;
_olex2_submission_special_instructions 'No special instructions were received'
_oxdiff_exptl_absorpt_empirical_details
;
Empirical correction (ABSPACK) includes:
- Absorption correction using spherical harmonics
- Frame scaling
;
_oxdiff_exptl_absorpt_empirical_full_max 1.750
_oxdiff_exptl_absorpt_empirical_full_min 0.544

loop_
_space_group_symop_operation_xyz
'x, y, z'
'-x, -y, -z'

loop_
_atom_site_label
_atom_site_type_symbol
_atom_site_fract_x
_atom_site_fract_y
_atom_site_fract_z
_atom_site_U_iso_or_equiv
_atom_site_adp_type
_atom_site_occupancy
_atom_site_site_symmetry_order
_atom_site_calc_flag
_atom_site_refinement_flags_posn
_atom_site_refinement_flags_adp
_atom_site_refinement_flags_occupancy
_atom_site_disorder_assembly
_atom_site_disorder_group
U1 U 1.26072(7) 0.91641(3) 0.25260(3) 0.01066(10) Uani 1 1 d . . . . .
Pb1 Pb 0.17155(8) 0.31026(3) 0.19458(3) 0.01755(11) Uani 1 1 d . . . . .
Se1 Se 1.28891(19) 0.88837(8) -0.04680(7) 0.0113(2) Uani 1 1 d . . . . .
Se2 Se 1.2248(2) 1.16826(8) 0.48810(8) 0.0178(2) Uani 1 1 d . . . . .
Se3 Se 0.9068(2) 0.62448(8) 0.22193(8) 0.0145(2) Uani 1 1 d . . . . .
Cu1 Cu 1.000000 0.500000 0.500000 0.0135(4) Uani 1 2 d S . P . .
Cu2 Cu 0.7070(2) 0.44315(9) 0.04633(10) 0.0139(3) Uani 1 1 d . . . . .
Cu3 Cu 0.5642(2) 0.42318(10) 0.38550(10) 0.0161(3) Uani 1 1 d . . . . .
O1 O 1.5212(15) 0.8656(6) 0.3037(6) 0.0256(17) Uani 1 1 d . . . . .
O2 O 1.0022(14) 0.9650(6) 0.1972(6) 0.0237(17) Uani 1 1 d . . . . .
O3 O 1.4446(13) 0.8647(5) 0.0625(5) 0.0140(15) Uani 1 1 d . . . . .
O4 O 1.1612(14) 0.7383(5) -0.0585(5) 0.0190(16) Uani 1 1 d . . . . .
O5 O 1.5195(13) 0.8870(5) -0.1626(5) 0.0161(15) Uani 1 1 d . . . . .
O6 O 1.1608(15) 1.1003(6) 0.3693(5) 0.0239(13) Uani 1 1 d . . . . .
O7 O 1.2403(15) 1.3303(6) 0.4435(5) 0.0239(13) Uani 1 1 d . . . . .
O8 O 0.9535(16) 1.1687(6) 0.5740(6) 0.029(2) Uani 1 1 d . . . . .
O9 O 1.1767(14) 0.6911(5) 0.2237(5) 0.0170(16) Uani 1 1 d . . . . .
O10 O 0.8898(14) 0.5131(6) 0.3325(5) 0.0202(16) Uani 1 1 d . . . . .
O11 O 0.9808(13) 0.5147(5) 0.1143(5) 0.0142(15) Uani 1 1 d . . . . .
O12 O 0.6934(13) 0.4095(5) 0.5257(5) 0.0157(15) Uani 1 1 d D . . . .
H12 H 0.758(19) 0.332(6) 0.554(8) 0.024 Uiso 1 1 d D U . . .
O13 O 0.4701(13) 0.4564(6) 0.2383(5) 0.0169(15) Uani 1 1 d D . . . .
H13 H 0.363(14) 0.527(6) 0.245(7) 0.025 Uiso 1 1 d D U . . .
O14 O 0.4050(13) 0.3834(5) 0.0066(5) 0.0142(15) Uani 1 1 d D . . . .
H14 H 0.42(2) 0.295(4) -0.016(8) 0.021 Uiso 1 1 d D U . . .
O15 O 0.7039(17) 0.2014(7) 0.3431(7) 0.042(2) Uani 1 1 d . . . . .
H15A H 0.668598 0.175610 0.277168 0.063 Uiso 1 1 d DR U . . .
H15B H 0.863974 0.196622 0.330544 0.063 Uiso 1 1 d R U . . .

loop_
_atom_site_aniso_label
_atom_site_aniso_U_11
_atom_site_aniso_U_22
_atom_site_aniso_U_33
_atom_site_aniso_U_23
_atom_site_aniso_U_13
_atom_site_aniso_U_12
U1 0.0157(2) 0.00892(16) 0.00700(18) 0.00026(11) -0.00125(15) -0.00361(13)
Pb1 0.0185(2) 0.01585(18) 0.0180(2) 0.00255(13) -0.00296(17) -0.00370(15)
Se1 0.0153(6) 0.0095(4) 0.0087(4) 0.0004(3) -0.0013(4) -0.0027(3)
Se2 0.0256(7) 0.0170(4) 0.0103(5) 0.0004(3) -0.0019(5) -0.0036(4)
Se3 0.0181(6) 0.0106(4) 0.0138(5) -0.0033(3) 0.0000(4) -0.0023(4)
Cu1 0.0143(10) 0.0158(7) 0.0102(8) -0.0022(6) -0.0015(7) -0.0041(6)
Cu2 0.0156(7) 0.0105(5) 0.0164(6) 0.0018(4) -0.0055(5) -0.0033(4)
Cu3 0.0174(8) 0.0212(6) 0.0095(6) -0.0003(4) -0.0015(5) -0.0085(5)
O1 0.021(5) 0.035(4) 0.022(4) 0.005(3) -0.008(4) 0.000(3)
O2 0.021(5) 0.023(3) 0.030(4) 0.001(3) -0.012(4) 0.003(3)
O3 0.020(4) 0.018(3) 0.003(3) 0.001(2) -0.001(3) -0.003(3)
O4 0.026(5) 0.012(3) 0.022(4) 0.002(2) -0.013(4) -0.009(3)
O5 0.021(5) 0.014(3) 0.012(3) -0.001(2) 0.001(3) -0.005(3)
O6 0.038(4) 0.014(2) 0.016(3) -0.0050(18) 0.005(3) -0.007(2)
O7 0.038(4) 0.014(2) 0.016(3) -0.0050(18) 0.005(3) -0.007(2)
O8 0.042(6) 0.023(4) 0.014(4) 0.002(3) 0.013(4) -0.001(3)
O9 0.026(5) 0.011(3) 0.015(4) -0.001(2) -0.005(3) -0.006(3)
O10 0.022(5) 0.027(3) 0.012(3) 0.003(3) -0.001(3) -0.013(3)
O11 0.018(4) 0.012(3) 0.011(3) -0.004(2) 0.003(3) 0.001(3)
O12 0.020(4) 0.014(3) 0.014(3) 0.009(2) -0.004(3) -0.004(3)
O13 0.015(4) 0.019(3) 0.017(4) -0.003(3) -0.003(3) 0.002(3)
O14 0.024(5) 0.007(3) 0.013(3) 0.001(2) -0.007(3) 0.001(3)
O15 0.027(6) 0.052(5) 0.049(6) -0.026(4) -0.008(5) -0.005(4)

loop_
_atom_type_symbol
_atom_type_description
_atom_type_scat_dispersion_real
_atom_type_scat_dispersion_imag
_atom_type_scat_source
Cu Cu 0.3201 1.2651 'International Tables Vol C Tables 4.2.6.8 and 6.1.1.4'
H H 0.0000 0.0000 'International Tables Vol C Tables 4.2.6.8 and 6.1.1.4'
O O 0.0106 0.0060 'International Tables Vol C Tables 4.2.6.8 and 6.1.1.4'
Pb Pb -3.3944 10.1111 'International Tables Vol C Tables 4.2.6.8 and 6.1.1.4'
Se Se -0.0929 2.2259 'International Tables Vol C Tables 4.2.6.8 and 6.1.1.4'
U U -9.6767 9.6646 'International Tables Vol C Tables 4.2.6.8 and 6.1.1.4'

loop_
_exptl_crystal_face_index_h
_exptl_crystal_face_index_k
_exptl_crystal_face_index_l
_exptl_crystal_face_perp_dist
3 -13 5 0.0399
3 2 -14 0.0592
-2 13 -7 0.0239
-4 3 13 0.0446
7 -2 9 0.0377
-2 -13 -4 0.0406
-7 -3 -9 0.0219
0 14 1 0.0073

loop_
_geom_angle_atom_site_label_1
_geom_angle_atom_site_label_2
_geom_angle_atom_site_label_3
_geom_angle
_geom_angle_site_symmetry_1
_geom_angle_site_symmetry_3
O1 U1 O2 178.2(3) . .
O1 U1 O3 90.7(3) . .
O1 U1 O5 89.2(3) . 2_875
O1 U1 O6 98.5(3) . .
O1 U1 O8 85.9(3) . 2_776
O1 U1 O9 89.0(3) . .
O2 U1 O3 87.5(3) . .
O2 U1 O5 90.6(3) . 2_875
O2 U1 O6 83.2(3) . .
O2 U1 O8 95.2(3) . 2_776
O2 U1 O9 90.1(3) . .
O3 U1 O5 71.03(19) . 2_875
O6 U1 O3 140.6(2) . .
O6 U1 O5 70.8(2) . 2_875
O6 U1 O9 145.6(2) . .
O8 U1 O3 145.4(2) 2_776 .
O8 U1 O5 143.2(2) 2_776 2_875
O8 U1 O6 73.8(2) 2_776 .
O8 U1 O9 73.2(2) 2_776 .
O9 U1 O3 72.3(2) . .
O9 U1 O5 143.2(2) . 2_875
O5 Pb1 O4 105.97(19) 2_765 2_665
O11 Pb1 O4 63.50(18) 1_455 2_665
O11 Pb1 O5 149.05(19) 1_455 2_765
O13 Pb1 O4 147.0(2) . 2_665
O13 Pb1 O5 91.5(2) . 2_765
O13 Pb1 O11 87.1(2) . 1_455
O13 Pb1 O14 75.1(2) . .
O14 Pb1 O4 80.1(2) . 2_665
O14 Pb1 O5 81.15(19) . 2_765
O14 Pb1 O11 68.6(2) . 1_455
O3 Se1 O5 101.0(3) . .
O4 Se1 O3 103.9(3) . .
O4 Se1 O5 100.6(3) . .
O6 Se2 O7 98.5(3) . .
O6 Se2 O8 102.1(4) . .
O8 Se2 O7 99.6(3) . .
O9 Se3 O10 99.9(3) . .
O9 Se3 O11 100.1(3) . .
O10 Se3 O11 97.6(3) . .
O7 Cu1 O7 180.0 1_545 2_776
O10 Cu1 O7 90.6(3) 2_766 2_776
O10 Cu1 O7 89.4(3) . 2_776
O10 Cu1 O7 89.4(3) 2_766 1_545
O10 Cu1 O7 90.6(3) . 1_545
O10 Cu1 O10 180.0 . 2_766
O12 Cu1 O7 99.6(3) 2_766 2_776
O12 Cu1 O7 80.4(3) 2_766 1_545
O12 Cu1 O7 99.6(3) . 1_545
O12 Cu1 O7 80.4(3) . 2_776
O12 Cu1 O10 103.3(2) . 2_766
O12 Cu1 O10 76.7(2) 2_766 2_766
O12 Cu1 O10 76.7(2) . .
O12 Cu1 O10 103.3(2) 2_766 .
O12 Cu1 O12 180.0 . 2_766
O4 Cu2 Cu2 134.6(2) 2_765 2_665
O4 Cu2 O11 89.0(3) 2_765 .
O4 Cu2 O11 88.4(3) 2_765 2_765
O4 Cu2 O14 165.9(3) 2_765 2_665
O11 Cu2 Cu2 99.10(17) 2_765 2_665
O11 Cu2 Cu2 136.38(17) . 2_665
O11 Cu2 O11 75.8(3) . 2_765
O14 Cu2 Cu2 40.4(2) 2_665 2_665
O14 Cu2 Cu2 41.22(16) . 2_665
O14 Cu2 O4 94.9(3) . 2_765
O14 Cu2 O11 96.9(2) 2_665 .
O14 Cu2 O11 114.0(2) . 2_765
O14 Cu2 O11 80.6(2) 2_665 2_765
O14 Cu2 O11 169.5(3) . .
O14 Cu2 O14 81.6(2) . 2_665
O7 Cu3 O12 74.5(2) 1_445 2_666
O7 Cu3 O15 83.8(3) 1_445 .
O10 Cu3 O7 178.1(3) . 1_445
O10 Cu3 O12 105.8(2) . 2_666
O10 Cu3 O15 95.7(3) . .
O12 Cu3 O7 97.8(3) . 1_445
O12 Cu3 O10 80.4(3) . .
O12 Cu3 O12 86.9(3) . 2_666
O12 Cu3 O13 171.8(3) . .
O12 Cu3 O15 88.5(3) . .
O12 Cu3 O15 157.0(3) 2_666 .
O13 Cu3 O7 90.1(3) . 1_445
O13 Cu3 O10 91.8(3) . .
O13 Cu3 O12 92.9(2) . 2_666
O13 Cu3 O15 94.7(3) . .
Se1 O3 U1 120.0(4) . .
Se1 O4 Pb1 124.6(3) . 2_665
Se1 O4 Cu2 130.1(4) . 2_765
Cu2 O4 Pb1 99.9(2) 2_765 2_665
U1 O5 Pb1 105.5(3) 2_875 2_765
Se1 O5 U1 125.5(3) . 2_875
Se1 O5 Pb1 121.5(3) . 2_765
Se2 O6 U1 140.8(4) . .
Se2 O7 Cu1 130.3(4) . 1_565
Se2 O7 Cu3 121.6(4) . 1_665
Cu3 O7 Cu1 102.4(2) 1_665 1_565
Se2 O8 U1 143.2(4) . 2_776
Se3 O9 U1 126.7(4) . .
Se3 O10 Cu1 138.1(3) . .
Se3 O10 Cu3 116.3(4) . .
Cu3 O10 Cu1 95.0(3) . .
Se3 O11 Pb1 107.9(3) . 1_655
Se3 O11 Cu2 122.9(3) . 2_765
Se3 O11 Cu2 116.4(4) . .
Cu2 O11 Pb1 97.3(2) 2_765 1_655
Cu2 O11 Pb1 105.3(2) . 1_655
Cu2 O11 Cu2 104.2(3) . 2_765
Cu1 O12 Cu3 101.3(2) . 2_666
Cu1 O12 Cu3 107.7(3) . .
Cu1 O12 H12 93(7) . .
Cu3 O12 Cu3 93.1(3) . 2_666
Cu3 O12 H12 132(6) 2_666 .
Cu3 O12 H12 126(6) . .
Pb1 O13 H13 91(6) . .
Cu3 O13 Pb1 115.1(3) . .
Cu3 O13 H13 108(6) . .
Pb1 O14 H14 90(6) . .
Cu2 O14 Pb1 112.3(3) 2_665 .
Cu2 O14 Pb1 102.3(2) . .
Cu2 O14 Cu2 98.4(2) . 2_665
Cu2 O14 H14 140(6) 2_665 .
Cu2 O14 H14 109(7) . .
Cu3 O15 H15A 111.1 . .
Cu3 O15 H15B 111.9 . .
H15A O15 H15B 102.4 . .

loop_
_geom_bond_atom_site_label_1
_geom_bond_atom_site_label_2
_geom_bond_distance
_geom_bond_site_symmetry_2
U1 O1 1.766(8) .
U1 O2 1.776(7) .
U1 O3 2.397(6) .
U1 O5 2.464(6) 2_875
U1 O6 2.355(6) .
U1 O8 2.354(7) 2_776
U1 O9 2.368(5) .
Pb1 O4 2.754(7) 2_665
Pb1 O5 2.637(7) 2_765
Pb1 O11 2.572(6) 1_455
Pb1 O13 2.380(7) .
Pb1 O14 2.495(6) .
Se1 O3 1.717(6) .
Se1 O4 1.697(6) .
Se1 O5 1.728(7) .
Se2 O6 1.689(6) .
Se2 O7 1.704(6) .
Se2 O8 1.690(8) .
Se3 O9 1.675(7) .
Se3 O10 1.706(6) .
Se3 O11 1.713(6) .
Cu1 O7 2.227(7) 1_545
Cu1 O7 2.227(7) 2_776
Cu1 O10 2.205(6) 2_766
Cu1 O10 2.205(6) .
Cu1 O12 1.935(7) 2_766
Cu1 O12 1.935(7) .
Cu2 Cu2 2.985(2) 2_665
Cu2 O4 1.988(6) 2_765
Cu2 O11 2.399(7) 2_765
Cu2 O11 2.017(7) .
Cu2 O14 1.955(7) .
Cu2 O14 1.988(6) 2_665
Cu3 O7 2.061(8) 1_445
Cu3 O10 2.046(7) .
Cu3 O12 1.949(6) .
Cu3 O12 2.373(7) 2_666
Cu3 O13 1.953(6) .
Cu3 O15 2.407(8) .
O12 H12 0.94(2) .
O13 H13 0.931(18) .
O14 H14 0.94(2) .
O15 H15A 0.8927 .
O15 H15B 0.8940 .

loop_
_geom_hbond_atom_site_label_D
_geom_hbond_atom_site_label_H
_geom_hbond_atom_site_label_A
_geom_hbond_distance_DH
_geom_hbond_distance_HA
_geom_hbond_distance_DA
_geom_hbond_angle_DHA
_geom_hbond_site_symmetry_A
_geom_hbond_publ_flag
O12 H12 O8 0.94(2) 2.02(4) 2.938(10) 165(9) 1_545 yes
O13 H13 O9 0.931(18) 1.997(18) 2.910(9) 166(7) 1_455 yes
O14 H14 O3 0.94(2) 1.83(4) 2.740(8) 161(10) 2_765 yes
O15 H15A O5 0.89 1.99 2.852(10) 160.6 2_765 yes
O15 H15B O6 0.89 2.06 2.847(13) 146.4 1_545 yes

loop_
_geom_torsion_atom_site_label_1
_geom_torsion_atom_site_label_2
_geom_torsion_atom_site_label_3
_geom_torsion_atom_site_label_4
_geom_torsion
_geom_torsion_site_symmetry_1
_geom_torsion_site_symmetry_2
_geom_torsion_site_symmetry_3
_geom_torsion_site_symmetry_4
O3 Se1 O4 Pb1 171.7(4) . . . 2_665
O3 Se1 O4 Cu2 -39.7(5) . . . 2_765
O3 Se1 O5 U1 -92.1(4) . . . 2_875
O3 Se1 O5 Pb1 53.4(4) . . . 2_765
O4 Se1 O3 U1 -93.6(4) . . . .
O4 Se1 O5 U1 161.3(4) . . . 2_875
O4 Se1 O5 Pb1 -53.1(4) . . . 2_765
O5 Se1 O3 U1 162.5(3) . . . .
O5 Se1 O4 Pb1 -84.0(4) . . . 2_665
O5 Se1 O4 Cu2 64.6(5) . . . 2_765
O6 Se2 O7 Cu1 111.6(5) . . . 1_565
O6 Se2 O7 Cu3 -99.7(4) . . . 1_665
O6 Se2 O8 U1 117.8(6) . . . 2_776
O7 Se2 O6 U1 138.5(6) . . . .
O7 Se2 O8 U1 -141.3(6) . . . 2_776
O8 Se2 O6 U1 -119.7(6) . . . .
O8 Se2 O7 Cu1 7.7(6) . . . 1_565
O8 Se2 O7 Cu3 156.4(4) . . . 1_665
O9 Se3 O10 Cu1 36.0(7) . . . .
O9 Se3 O10 Cu3 170.2(4) . . . .
O9 Se3 O11 Pb1 78.6(3) . . . 1_655
O9 Se3 O11 Cu2 -33.0(4) . . . 2_765
O9 Se3 O11 Cu2 -163.4(3) . . . .
O10 Se3 O9 U1 -119.2(4) . . . .
O10 Se3 O11 Pb1 -23.0(4) . . . 1_655
O10 Se3 O11 Cu2 95.0(4) . . . .
O10 Se3 O11 Cu2 -134.6(4) . . . 2_765
O11 Se3 O9 U1 141.2(4) . . . .
O11 Se3 O10 Cu1 137.7(6) . . . .
O11 Se3 O10 Cu3 -88.1(4) . . . .

loop_
_exptl_oxdiff_crystal_face_indexfrac_h
_exptl_oxdiff_crystal_face_indexfrac_k
_exptl_oxdiff_crystal_face_indexfrac_l
_exptl_oxdiff_crystal_face_x
_exptl_oxdiff_crystal_face_y
_exptl_oxdiff_crystal_face_z
2.7488 -12.7968 5.0768 -0.0421 -0.1495 0.9879
2.6772 1.8415 -14.4772 0.2308 0.9686 -0.0923
-2.3407 12.5631 -6.5853 0.0675 0.2571 -0.9640
-3.7935 3.0340 12.8520 -0.2198 -0.9329 -0.2852
7.3134 -2.4873 8.6646 -0.7969 0.1932 0.5724
-2.2948 -13.4171 -4.0183 0.6757 -0.1557 0.7205
-7.2355 -2.7805 -9.0520 0.9455 -0.2263 -0.2340
0.1619 14.1853 1.4952 -0.4446 0.0996 -0.8902
